data_1506265
loop_
_publ_author_name
'Salorinne, Kirsi'
'Nissinen, Maija'

_publ_section_title
;
 Novel tetramethoxy resorcinarene bis-crown ethers.
;
_journal_issue 24
_journal_name_full 'Organic letters'
_journal_page_first 5473
_journal_page_last 5476
_journal_paper_doi 10.1021/ol062138d
_journal_volume 8
_journal_year 2006
_chemical_formula_sum 'C53 H69 Cl3 O12'
_chemical_formula_weight 1004.43
_chemical_name_systematic
;
 ?
;
_space_group_IT_number 2
_symmetry_cell_setting triclinic
_symmetry_space_group_name_Hall '-P 1'
_symmetry_space_group_name_H-M 'P -1'
_atom_sites_solution_hydrogens geom
_atom_sites_solution_primary direct
_atom_sites_solution_secondary difmap
_audit_creation_method SHELXL-97
_cell_angle_alpha 63.823(1)
_cell_angle_beta 70.256(1)
_cell_angle_gamma 78.903(1)
_cell_formula_units_Z 2
_cell_length_a 12.0169(2)
_cell_length_b 15.9703(3)
_cell_length_c 16.1310(3)
_cell_measurement_temperature 173(2)
_cell_volume 2611.45(9)
_computing_structure_refinement 'SHELXL-97 (Sheldrick, 1997)'
_diffrn_ambient_temperature 173(2)
_diffrn_measured_fraction_theta_full 0.989
_diffrn_measured_fraction_theta_max 0.989
_diffrn_radiation_monochromator graphite
_diffrn_radiation_source 'fine-focus sealed tube'
_diffrn_radiation_wavelength 0.71703
_diffrn_reflns_av_R_equivalents 0.0466
_diffrn_reflns_av_sigmaI/netI 0.0629
_diffrn_reflns_limit_h_max 15
_diffrn_reflns_limit_h_min -15
_diffrn_reflns_limit_k_max 21
_diffrn_reflns_limit_k_min -21
_diffrn_reflns_limit_l_max 21
_diffrn_reflns_limit_l_min -21
_diffrn_reflns_number 23253
_diffrn_reflns_theta_full 28.55
_diffrn_reflns_theta_max 28.55
_diffrn_reflns_theta_min 3.13
_exptl_absorpt_coefficient_mu 0.236
_exptl_absorpt_correction_T_max 0.9327
_exptl_absorpt_correction_T_min 0.9116
_exptl_absorpt_correction_type none
_exptl_absorpt_process_details none
_exptl_crystal_colour colorless
_exptl_crystal_density_diffrn 1.277
_exptl_crystal_density_method 'not measured'
_exptl_crystal_description block
_exptl_crystal_F_000 1068
_exptl_crystal_size_max 0.40
_exptl_crystal_size_mid 0.30
_exptl_crystal_size_min 0.30
_refine_diff_density_max 0.760
_refine_diff_density_min -0.946
_refine_diff_density_rms 0.073
_refine_ls_extinction_method none
_refine_ls_goodness_of_fit_ref 1.083
_refine_ls_hydrogen_treatment constr
_refine_ls_matrix_type full
_refine_ls_number_parameters 621
_refine_ls_number_reflns 12795
_refine_ls_number_restraints 0
_refine_ls_restrained_S_all 1.083
_refine_ls_R_factor_all 0.1476
_refine_ls_R_factor_gt 0.0971
_refine_ls_shift/su_max 0.000
_refine_ls_shift/su_mean 0.000
_refine_ls_structure_factor_coef Fsqd
_refine_ls_weighting_details 'calc w=1/[\s^2^(Fo^2^)+(0.0651P)^2^+6.1247P] where P=(Fo^2^+2Fc^2^)/3'
_refine_ls_weighting_scheme calc
_refine_ls_wR_factor_gt 0.2065
_refine_ls_wR_factor_ref 0.2365
_reflns_number_gt 8301
_reflns_number_total 12795
_reflns_threshold_expression >2sigma(I)
_cod_data_source_file ol062138dsi20060830_015533.cif
_cod_data_source_block BC4
_cod_original_cell_volume 2611.4(1)
_cod_original_sg_symbol_H-M P-1
_cod_database_code 1506265

loop_
_symmetry_equiv_pos_as_xyz
'x, y, z'
'-x, -y, -z'

loop_
_atom_site_label
_atom_site_type_symbol
_atom_site_fract_x
_atom_site_fract_y
_atom_site_fract_z
_atom_site_U_iso_or_equiv
_atom_site_adp_type
_atom_site_occupancy
_atom_site_symmetry_multiplicity
_atom_site_calc_flag
_atom_site_refinement_flags
C1 C 0.9862(3) 0.3413(2) 0.2322(2) 0.0233(6) Uani 1 1 d .
C2 C 1.1031(3) 0.3190(2) 0.1884(2) 0.0236(6) Uani 1 1 d .
H2 H 1.1575 0.2963 0.2258 0.028 Uiso 1 1 calc R
C3 C 1.1441(3) 0.3283(2) 0.0937(2) 0.0243(7) Uani 1 1 d .
C4 C 1.0628(3) 0.3609(2) 0.0402(2) 0.0268(7) Uani 1 1 d .
C5 C 0.9454(3) 0.3835(2) 0.0806(2) 0.0281(7) Uani 1 1 d .
H5 H 0.8910 0.4054 0.0433 0.034 Uiso 1 1 calc R
C6 C 0.9080(3) 0.3738(2) 0.1756(3) 0.0265(7) Uani 1 1 d .
C7 C 1.2698(3) 0.3009(2) 0.0464(3) 0.0260(7) Uani 1 1 d .
H7 H 1.2942 0.3504 -0.0206 0.031 Uiso 1 1 calc R
C8 C 1.2738(3) 0.2094(2) 0.0374(2) 0.0248(7) Uani 1 1 d .
C9 C 1.2080(3) 0.1346(2) 0.1115(2) 0.0247(7) Uani 1 1 d .
H9 H 1.1584 0.1424 0.1679 0.030 Uiso 1 1 calc R
C10 C 1.2115(3) 0.0495(2) 0.1071(2) 0.0244(7) Uani 1 1 d .
C11 C 1.2874(3) 0.0387(2) 0.0253(3) 0.0275(7) Uani 1 1 d .
C12 C 1.3519(3) 0.1124(3) -0.0516(3) 0.0318(8) Uani 1 1 d .
H12 H 1.4015 0.1045 -0.1079 0.038 Uiso 1 1 calc R
C13 C 1.3432(3) 0.1976(2) -0.0455(3) 0.0295(7) Uani 1 1 d .
C14 C 1.1336(3) -0.0285(2) 0.1891(2) 0.0255(7) Uani 1 1 d .
H14 H 1.1312 -0.0746 0.1634 0.031 Uiso 1 1 calc R
C15 C 1.0060(3) 0.0081(2) 0.2210(2) 0.0236(7) Uani 1 1 d .
C16 C 0.9468(3) -0.0017(2) 0.3151(2) 0.0255(7) Uani 1 1 d .
H16 H 0.9877 -0.0335 0.3627 0.031 Uiso 1 1 calc R
C17 C 0.8311(3) 0.0324(2) 0.3435(2) 0.0248(7) Uani 1 1 d .
C18 C 0.7722(3) 0.0785(2) 0.2724(3) 0.0268(7) Uani 1 1 d .
C19 C 0.8267(3) 0.0890(2) 0.1778(3) 0.0288(7) Uani 1 1 d .
H19 H 0.7849 0.1194 0.1307 0.035 Uiso 1 1 calc R
C20 C 0.9432(3) 0.0547(2) 0.1524(2) 0.0252(7) Uani 1 1 d .
C21 C 0.7671(3) 0.0257(2) 0.4457(2) 0.0260(7) Uani 1 1 d .
H21 H 0.6849 0.0071 0.4622 0.031 Uiso 1 1 calc R
C22 C 0.7560(3) 0.1209(2) 0.4494(2) 0.0253(7) Uani 1 1 d .
C23 C 0.8489(3) 0.1813(2) 0.3980(2) 0.0241(7) Uani 1 1 d .
H23 H 0.9203 0.1609 0.3621 0.029 Uiso 1 1 calc R
C24 C 0.8427(3) 0.2696(2) 0.3965(2) 0.0242(7) Uani 1 1 d .
C25 C 0.7379(3) 0.2971(2) 0.4514(2) 0.0273(7) Uani 1 1 d .
C26 C 0.6430(3) 0.2395(2) 0.5035(3) 0.0295(7) Uani 1 1 d .
H26 H 0.5723 0.2593 0.5407 0.035 Uiso 1 1 calc R
C27 C 0.6524(3) 0.1525(2) 0.5009(3) 0.0286(7) Uani 1 1 d .
C28 C 0.9442(3) 0.3349(2) 0.3349(2) 0.0248(7) Uani 1 1 d .
H28 H 0.9124 0.3986 0.3314 0.030 Uiso 1 1 calc R
C29 C 1.3624(3) 0.2958(3) 0.0962(3) 0.0330(8) Uani 1 1 d .
H29A H 1.3362 0.2518 0.1648 0.040 Uiso 1 1 calc R
H29B H 1.4387 0.2702 0.0656 0.040 Uiso 1 1 calc R
C30 C 1.3821(4) 0.3892(3) 0.0913(4) 0.0494(11) Uani 1 1 d .
H30A H 1.4112 0.4326 0.0237 0.074 Uiso 1 1 calc R
H30B H 1.4407 0.3804 0.1249 0.074 Uiso 1 1 calc R
H30C H 1.3073 0.4148 0.1222 0.074 Uiso 1 1 calc R
C31 C 1.1878(3) -0.0807(3) 0.2734(3) 0.0345(8) Uani 1 1 d .
H31A H 1.1821 -0.0391 0.3056 0.041 Uiso 1 1 calc R
H31B H 1.1408 -0.1356 0.3211 0.041 Uiso 1 1 calc R
C32 C 1.3167(4) -0.1136(3) 0.2427(3) 0.0525(12) Uani 1 1 d .
H32A H 1.3241 -0.1505 0.2059 0.079 Uiso 1 1 calc R
H32B H 1.3434 -0.1523 0.3001 0.079 Uiso 1 1 calc R
H32C H 1.3655 -0.0593 0.2025 0.079 Uiso 1 1 calc R
C33 C 0.8241(3) -0.0498(3) 0.5215(3) 0.0327(8) Uani 1 1 d .
H33A H 0.8440 -0.1066 0.5082 0.039 Uiso 1 1 calc R
H33B H 0.8988 -0.0272 0.5155 0.039 Uiso 1 1 calc R
C34 C 0.7441(4) -0.0754(3) 0.6248(3) 0.0415(9) Uani 1 1 d .
H34A H 0.7195 -0.0187 0.6371 0.062 Uiso 1 1 calc R
H34B H 0.7875 -0.1192 0.6700 0.062 Uiso 1 1 calc R
H34C H 0.6740 -0.1045 0.6334 0.062 Uiso 1 1 calc R
C35 C 1.0436(3) 0.3067(3) 0.3836(3) 0.0315(8) Uani 1 1 d .
H35A H 1.0739 0.2422 0.3915 0.038 Uiso 1 1 calc R
H35B H 1.1096 0.3486 0.3411 0.038 Uiso 1 1 calc R
C36 C 1.0031(4) 0.3113(4) 0.4817(3) 0.0496(11) Uani 1 1 d .
H36A H 0.9749 0.3753 0.4742 0.074 Uiso 1 1 calc R
H36B H 1.0696 0.2925 0.5094 0.074 Uiso 1 1 calc R
H36C H 0.9388 0.2689 0.5245 0.074 Uiso 1 1 calc R
C37 C 1.0252(3) 0.3994(3) -0.1092(3) 0.0364(8) Uani 1 1 d .
H37A H 0.9639 0.3539 -0.0798 0.055 Uiso 1 1 calc R
H37B H 1.0677 0.4046 -0.1748 0.055 Uiso 1 1 calc R
H37C H 0.9882 0.4604 -0.1117 0.055 Uiso 1 1 calc R
C38 C 1.3820(4) -0.0665(3) -0.0515(3) 0.0433(10) Uani 1 1 d .
H38A H 1.3672 -0.0265 -0.1138 0.065 Uiso 1 1 calc R
H38B H 1.3816 -0.1322 -0.0393 0.065 Uiso 1 1 calc R
H38C H 1.4592 -0.0538 -0.0525 0.065 Uiso 1 1 calc R
C39 C 0.6127(6) 0.1862(5) 0.2411(5) 0.107(3) Uani 1 1 d .
H39A H 0.6732 0.2327 0.2028 0.161 Uiso 1 1 calc R
H39B H 0.5438 0.2123 0.2777 0.161 Uiso 1 1 calc R
H39C H 0.5886 0.1697 0.1981 0.161 Uiso 1 1 calc R
C40 C 0.6276(4) 0.4194(3) 0.4970(4) 0.0486(11) Uani 1 1 d .
H40A H 0.5643 0.4199 0.4711 0.073 Uiso 1 1 calc R
H40B H 0.6368 0.4831 0.4871 0.073 Uiso 1 1 calc R
H40C H 0.6073 0.3791 0.5661 0.073 Uiso 1 1 calc R
C41 C 0.7163(3) 0.4421(3) 0.1598(3) 0.0342(8) Uani 1 1 d .
H41A H 0.7033 0.3985 0.1359 0.041 Uiso 1 1 calc R
H41B H 0.7510 0.4987 0.1036 0.041 Uiso 1 1 calc R
C42 C 0.6006(3) 0.4681(3) 0.2199(3) 0.0412(9) Uani 1 1 d .
H42A H 0.6159 0.4940 0.2603 0.049 Uiso 1 1 calc R
H42B H 0.5560 0.5165 0.1772 0.049 Uiso 1 1 calc R
C44 C 0.4185(3) 0.4108(3) 0.3305(3) 0.0432(10) Uani 1 1 d .
H44A H 0.3740 0.4537 0.2848 0.052 Uiso 1 1 calc R
H44B H 0.4245 0.4421 0.3697 0.052 Uiso 1 1 calc R
C45 C 0.3552(3) 0.3224(3) 0.3946(3) 0.0442(10) Uani 1 1 d .
H45A H 0.2703 0.3371 0.4208 0.053 Uiso 1 1 calc R
H45B H 0.3617 0.2855 0.3572 0.053 Uiso 1 1 calc R
C47 C 0.3755(3) 0.1755(3) 0.5203(3) 0.0429(10) Uani 1 1 d .
H47A H 0.3925 0.1473 0.4733 0.051 Uiso 1 1 calc R
H47B H 0.2897 0.1723 0.5542 0.051 Uiso 1 1 calc R
C48 C 0.4447(3) 0.1212(3) 0.5923(3) 0.0384(9) Uani 1 1 d .
H48A H 0.4502 0.1607 0.6238 0.046 Uiso 1 1 calc R
H48B H 0.4012 0.0655 0.6429 0.046 Uiso 1 1 calc R
C49 C 1.4447(3) 0.2841(3) -0.2156(3) 0.0374(9) Uani 1 1 d .
H49A H 1.4735 0.2221 -0.2168 0.045 Uiso 1 1 calc R
H49B H 1.5126 0.3250 -0.2507 0.045 Uiso 1 1 calc R
C50 C 1.3522(4) 0.3243(3) -0.2687(3) 0.0479(11) Uani 1 1 d .
H50A H 1.3020 0.3725 -0.2480 0.057 Uiso 1 1 calc R
H50B H 1.3916 0.3548 -0.3388 0.057 Uiso 1 1 calc R
C52 C 1.2013(4) 0.2901(3) -0.3089(3) 0.0427(9) Uani 1 1 d .
H52A H 1.2461 0.3054 -0.3774 0.051 Uiso 1 1 calc R
H52B H 1.1586 0.3479 -0.3036 0.051 Uiso 1 1 calc R
C53 C 1.1145(4) 0.2176(3) -0.2751(3) 0.0442(10) Uani 1 1 d .
H53A H 1.0742 0.2343 -0.3251 0.053 Uiso 1 1 calc R
H53B H 1.1582 0.1566 -0.2674 0.053 Uiso 1 1 calc R
C55 C 1.0672(3) 0.1494(3) -0.1040(3) 0.0322(8) Uani 1 1 d .
H55A H 1.1261 0.1810 -0.0987 0.039 Uiso 1 1 calc R
H55B H 1.1046 0.0905 -0.1095 0.039 Uiso 1 1 calc R
C56 C 0.9604(3) 0.1294(3) -0.0166(3) 0.0331(8) Uani 1 1 d .
H56A H 0.9291 0.1867 -0.0054 0.040 Uiso 1 1 calc R
H56B H 0.8971 0.1048 -0.0248 0.040 Uiso 1 1 calc R
O4 O 1.1061(2) 0.36919(19) -0.05311(18) 0.0351(6) Uani 1 1 d .
O6 O 0.7951(2) 0.39866(18) 0.21900(18) 0.0323(6) Uani 1 1 d .
O11 O 1.2922(2) -0.04739(18) 0.02267(19) 0.0356(6) Uani 1 1 d .
O13 O 1.4057(2) 0.27366(19) -0.11792(19) 0.0412(7) Uani 1 1 d .
O18 O 0.6570(2) 0.1098(2) 0.3022(2) 0.0417(7) Uani 1 1 d .
O20 O 1.0022(2) 0.06141(17) 0.06101(17) 0.0294(5) Uani 1 1 d .
O24 O 0.7342(2) 0.38512(18) 0.4491(2) 0.0379(6) Uani 1 1 d .
O26 O 0.5615(2) 0.09177(18) 0.5495(2) 0.0397(7) Uani 1 1 d .
O43 O 0.5334(2) 0.38884(19) 0.2790(2) 0.0415(7) Uani 1 1 d .
O46 O 0.4063(2) 0.2700(2) 0.4709(2) 0.0421(7) Uani 1 1 d .
O51 O 1.2808(3) 0.2550(2) -0.2512(2) 0.0425(7) Uani 1 1 d .
O54 O 1.0272(2) 0.2081(2) -0.18594(19) 0.0420(7) Uani 1 1 d .
C100 C 0.1861(5) 0.6484(4) 0.2219(4) 0.0617(13) Uani 1 1 d .
H100 H 0.1253 0.6985 0.1999 0.074 Uiso 1 1 calc R
Cl1 Cl 0.3163(2) 0.66499(16) 0.12889(15) 0.1288(9) Uani 1 1 d .
Cl2 Cl 0.21474(19) 0.65304(17) 0.31991(17) 0.1127(7) Uani 1 1 d .
Cl3 Cl 0.13304(17) 0.53976(11) 0.26110(17) 0.1090(8) Uani 1 1 d .

loop_
_atom_site_aniso_label
_atom_site_aniso_U_11
_atom_site_aniso_U_22
_atom_site_aniso_U_33
_atom_site_aniso_U_23
_atom_site_aniso_U_13
_atom_site_aniso_U_12
C1 0.0248(15) 0.0162(15) 0.0241(16) -0.0045(13) -0.0059(13) -0.0022(12)
C2 0.0229(15) 0.0211(16) 0.0219(16) -0.0047(13) -0.0058(13) -0.0017(12)
C3 0.0220(15) 0.0177(15) 0.0273(17) -0.0069(13) -0.0035(13) -0.0002(12)
C4 0.0306(17) 0.0236(17) 0.0235(17) -0.0076(14) -0.0070(14) -0.0019(13)
C5 0.0276(16) 0.0279(18) 0.0242(17) -0.0054(14) -0.0092(14) -0.0011(13)
C6 0.0212(15) 0.0219(16) 0.0297(18) -0.0062(14) -0.0061(14) 0.0005(12)
C7 0.0236(15) 0.0223(16) 0.0270(17) -0.0085(14) -0.0026(13) -0.0026(12)
C8 0.0220(15) 0.0277(17) 0.0235(17) -0.0103(14) -0.0059(13) -0.0006(12)
C9 0.0223(15) 0.0285(17) 0.0205(16) -0.0106(14) -0.0045(13) 0.0035(12)
C10 0.0223(15) 0.0231(16) 0.0235(17) -0.0064(13) -0.0058(13) -0.0005(12)
C11 0.0229(15) 0.0299(18) 0.0319(19) -0.0166(15) -0.0073(14) 0.0030(13)
C12 0.0282(17) 0.038(2) 0.0281(18) -0.0177(16) -0.0005(14) -0.0029(15)
C13 0.0236(16) 0.0302(18) 0.0277(18) -0.0087(15) -0.0024(14) -0.0027(13)
C14 0.0252(16) 0.0223(16) 0.0259(17) -0.0098(14) -0.0055(13) 0.0021(12)
C15 0.0253(15) 0.0173(15) 0.0256(17) -0.0070(13) -0.0062(13) -0.0016(12)
C16 0.0267(16) 0.0221(16) 0.0260(17) -0.0080(14) -0.0078(14) -0.0015(13)
C17 0.0287(16) 0.0203(16) 0.0226(16) -0.0066(13) -0.0037(13) -0.0071(12)
C18 0.0223(15) 0.0268(17) 0.0287(18) -0.0097(15) -0.0049(14) -0.0040(13)
C19 0.0241(16) 0.0326(19) 0.0287(18) -0.0106(15) -0.0094(14) -0.0008(13)
C20 0.0289(16) 0.0224(16) 0.0227(16) -0.0085(13) -0.0056(13) -0.0030(13)
C21 0.0260(16) 0.0251(17) 0.0229(17) -0.0080(14) -0.0031(13) -0.0041(13)
C22 0.0255(16) 0.0230(16) 0.0235(17) -0.0073(14) -0.0062(13) -0.0004(13)
C23 0.0235(15) 0.0240(16) 0.0225(16) -0.0099(14) -0.0044(13) 0.0006(12)
C24 0.0241(15) 0.0252(17) 0.0189(16) -0.0053(13) -0.0058(13) -0.0015(12)
C25 0.0267(16) 0.0263(17) 0.0258(17) -0.0103(14) -0.0040(14) -0.0017(13)
C26 0.0225(15) 0.0311(18) 0.0281(18) -0.0130(15) 0.0009(14) 0.0010(13)
C27 0.0240(16) 0.0296(18) 0.0267(18) -0.0092(15) -0.0012(14) -0.0059(13)
C28 0.0235(15) 0.0234(16) 0.0270(17) -0.0105(14) -0.0064(13) -0.0014(12)
C29 0.0245(16) 0.040(2) 0.034(2) -0.0162(17) -0.0049(15) -0.0032(15)
C30 0.045(2) 0.056(3) 0.057(3) -0.028(2) -0.011(2) -0.016(2)
C31 0.0323(18) 0.034(2) 0.0290(19) -0.0082(16) -0.0098(15) 0.0058(15)
C32 0.037(2) 0.061(3) 0.040(2) -0.010(2) -0.0139(19) 0.017(2)
C33 0.0379(19) 0.0280(18) 0.0251(18) -0.0056(15) -0.0071(15) -0.0029(15)
C34 0.056(2) 0.035(2) 0.0254(19) -0.0059(17) -0.0091(18) -0.0055(18)
C35 0.0287(17) 0.037(2) 0.0269(18) -0.0121(16) -0.0068(14) -0.0028(15)
C36 0.038(2) 0.082(3) 0.033(2) -0.026(2) -0.0090(18) -0.010(2)
C37 0.043(2) 0.041(2) 0.0286(19) -0.0119(17) -0.0158(17) -0.0042(17)
C38 0.040(2) 0.047(2) 0.047(2) -0.030(2) -0.0050(19) 0.0018(18)
C39 0.071(4) 0.079(4) 0.075(4) 0.004(3) 0.018(3) 0.049(3)
C40 0.040(2) 0.043(2) 0.060(3) -0.031(2) 0.002(2) 0.0023(18)
C41 0.0238(16) 0.036(2) 0.033(2) -0.0063(16) -0.0089(15) 0.0015(14)
C42 0.0294(18) 0.033(2) 0.052(3) -0.0103(19) -0.0134(18) 0.0054(15)
C44 0.0309(19) 0.044(2) 0.045(2) -0.016(2) -0.0079(18) 0.0060(17)
C45 0.0242(18) 0.057(3) 0.045(2) -0.017(2) -0.0071(17) -0.0028(17)
C47 0.032(2) 0.044(2) 0.050(3) -0.019(2) -0.0067(18) -0.0079(17)
C48 0.0248(17) 0.038(2) 0.043(2) -0.0162(18) 0.0060(16) -0.0093(15)
C49 0.0277(18) 0.043(2) 0.0279(19) -0.0098(17) 0.0055(15) -0.0067(16)
C50 0.042(2) 0.039(2) 0.050(3) -0.005(2) -0.012(2) -0.0075(18)
C52 0.044(2) 0.051(3) 0.031(2) -0.0162(19) -0.0104(18) -0.0004(19)
C53 0.049(2) 0.058(3) 0.025(2) -0.0161(19) -0.0086(18) -0.009(2)
C55 0.0317(18) 0.0329(19) 0.0268(18) -0.0071(15) -0.0098(15) -0.0004(15)
C56 0.0333(18) 0.035(2) 0.032(2) -0.0147(16) -0.0107(16) 0.0023(15)
O4 0.0346(13) 0.0429(15) 0.0251(13) -0.0116(12) -0.0095(11) 0.0000(11)
O6 0.0227(11) 0.0366(14) 0.0300(13) -0.0093(11) -0.0080(10) 0.0054(10)
O11 0.0370(14) 0.0315(14) 0.0386(15) -0.0205(12) -0.0018(12) -0.0033(11)
O13 0.0415(15) 0.0415(16) 0.0323(15) -0.0162(13) 0.0084(12) -0.0159(12)
O18 0.0228(12) 0.0529(18) 0.0337(15) -0.0097(13) -0.0049(11) 0.0069(11)
O20 0.0315(12) 0.0316(13) 0.0226(12) -0.0109(10) -0.0072(10) 0.0026(10)
O24 0.0289(13) 0.0318(14) 0.0473(17) -0.0211(13) 0.0037(12) -0.0035(10)
O26 0.0262(13) 0.0330(14) 0.0499(17) -0.0168(13) 0.0041(12) -0.0071(11)
O43 0.0271(13) 0.0361(15) 0.0504(17) -0.0166(13) 0.0003(12) -0.0009(11)
O46 0.0340(14) 0.0406(16) 0.0488(17) -0.0121(14) -0.0129(13) -0.0087(12)
O51 0.0452(16) 0.0410(16) 0.0380(16) -0.0112(13) -0.0125(13) -0.0058(13)
O54 0.0376(15) 0.0541(18) 0.0256(14) -0.0100(13) -0.0099(12) 0.0027(13)
C100 0.053(3) 0.051(3) 0.075(4) -0.019(3) -0.023(3) 0.002(2)
Cl1 0.1069(15) 0.1179(17) 0.0803(13) -0.0087(12) 0.0102(11) 0.0250(12)
Cl2 0.1040(14) 0.1425(19) 0.1331(18) -0.0962(16) -0.0345(13) 0.0041(13)
Cl3 0.1113(14) 0.0624(10) 0.168(2) -0.0133(11) -0.1007(15) -0.0105(9)

loop_
_atom_type_symbol
_atom_type_description
_atom_type_scat_dispersion_real
_atom_type_scat_dispersion_imag
_atom_type_scat_source
C C 0.0033 0.0016 'International Tables Vol C Tables 4.2.6.8 and 6.1.1.4'
H H 0.0000 0.0000 'International Tables Vol C Tables 4.2.6.8 and 6.1.1.4'
O O 0.0106 0.0060 'International Tables Vol C Tables 4.2.6.8 and 6.1.1.4'
Cl Cl 0.1484 0.1585 'International Tables Vol C Tables 4.2.6.8 and 6.1.1.4'

loop_
_geom_angle_atom_site_label_1
_geom_angle_atom_site_label_2
_geom_angle_atom_site_label_3
_geom_angle
C6 C1 C2 116.8(3)
C6 C1 C28 120.2(3)
C2 C1 C28 122.9(3)
C3 C2 C1 123.7(3)
C2 C3 C4 117.4(3)
C2 C3 C7 124.2(3)
C4 C3 C7 118.3(3)
O4 C4 C5 123.0(3)
O4 C4 C3 115.9(3)
C5 C4 C3 121.1(3)
C6 C5 C4 119.7(3)
O6 C6 C5 123.0(3)
O6 C6 C1 115.6(3)
C5 C6 C1 121.3(3)
C3 C7 C8 110.9(3)
C3 C7 C29 114.6(3)
C8 C7 C29 110.2(3)
C13 C8 C9 117.6(3)
C13 C8 C7 120.9(3)
C9 C8 C7 121.5(3)
C10 C9 C8 123.2(3)
C9 C10 C11 117.3(3)
C9 C10 C14 120.7(3)
C11 C10 C14 122.0(3)
O11 C11 C10 116.8(3)
O11 C11 C12 121.9(3)
C10 C11 C12 121.3(3)
C13 C12 C11 119.6(3)
O13 C13 C12 123.2(3)
O13 C13 C8 115.9(3)
C12 C13 C8 120.9(3)
C10 C14 C15 111.6(3)
C10 C14 C31 111.2(3)
C15 C14 C31 112.5(3)
C16 C15 C20 117.0(3)
C16 C15 C14 123.9(3)
C20 C15 C14 119.1(3)
C17 C16 C15 123.7(3)
C16 C17 C18 117.2(3)
C16 C17 C21 124.1(3)
C18 C17 C21 118.6(3)
O18 C18 C19 122.2(3)
O18 C18 C17 116.4(3)
C19 C18 C17 121.4(3)
C18 C19 C20 119.4(3)
O20 C20 C19 122.8(3)
O20 C20 C15 115.8(3)
C19 C20 C15 121.3(3)
C22 C21 C17 110.8(3)
C22 C21 C33 111.8(3)
C17 C21 C33 112.8(3)
C27 C22 C23 117.2(3)
C27 C22 C21 121.7(3)
C23 C22 C21 121.1(3)
C24 C23 C22 123.7(3)
C23 C24 C25 117.0(3)
C23 C24 C28 121.6(3)
C25 C24 C28 121.4(3)
O24 C25 C26 122.7(3)
O24 C25 C24 115.9(3)
C26 C25 C24 121.4(3)
C25 C26 C27 119.5(3)
O26 C27 C22 115.8(3)
O26 C27 C26 123.0(3)
C22 C27 C26 121.3(3)
C1 C28 C24 111.1(3)
C1 C28 C35 113.6(3)
C24 C28 C35 110.5(3)
C30 C29 C7 114.1(3)
C32 C31 C14 113.4(3)
C34 C33 C21 113.1(3)
C36 C35 C28 112.9(3)
O6 C41 C42 108.3(3)
O43 C42 C41 109.9(3)
O43 C44 C45 108.8(3)
O46 C45 C44 109.1(3)
O46 C47 C48 110.5(3)
O26 C48 C47 113.0(3)
O13 C49 C50 115.0(3)
O51 C50 C49 111.5(3)
O51 C52 C53 109.2(3)
O54 C53 C52 113.2(3)
O54 C55 C56 107.3(3)
O20 C56 C55 104.9(3)
C4 O4 C37 117.6(3)
C6 O6 C41 117.2(3)
C11 O11 C38 118.4(3)
C13 O13 C49 121.0(3)
C39 O18 C18 119.8(3)
C20 O20 C56 118.6(3)
C25 O24 C40 118.3(3)
C27 O26 C48 121.2(3)
C42 O43 C44 112.4(3)
C45 O46 C47 113.4(3)
C50 O51 C52 112.1(3)
C55 O54 C53 113.1(3)
Cl1 C100 Cl3 111.1(3)
Cl1 C100 Cl2 108.7(3)
Cl3 C100 Cl2 107.7(3)

loop_
_geom_bond_atom_site_label_1
_geom_bond_atom_site_label_2
_geom_bond_distance
C1 C6 1.399(4)
C1 C2 1.400(4)
C1 C28 1.521(5)
C2 C3 1.385(5)
C3 C4 1.397(5)
C3 C7 1.522(4)
C4 O4 1.369(4)
C4 C5 1.391(5)
C5 C6 1.389(5)
C6 O6 1.373(4)
C7 C8 1.523(5)
C7 C29 1.549(5)
C8 C13 1.389(5)
C8 C9 1.396(5)
C9 C10 1.385(5)
C10 C11 1.389(5)
C10 C14 1.529(5)
C11 O11 1.384(4)
C11 C12 1.392(5)
C12 C13 1.388(5)
C13 O13 1.382(4)
C14 C15 1.531(4)
C14 C31 1.535(5)
C15 C16 1.393(5)
C15 C20 1.403(4)
C16 C17 1.392(5)
C17 C18 1.400(5)
C17 C21 1.530(5)
C18 O18 1.377(4)
C18 C19 1.388(5)
C19 C20 1.394(5)
C20 O20 1.368(4)
C21 C22 1.526(5)
C21 C33 1.538(5)
C22 C27 1.387(5)
C22 C23 1.396(4)
C23 C24 1.387(5)
C24 C25 1.393(5)
C24 C28 1.522(4)
C25 O24 1.382(4)
C25 C26 1.388(5)
C26 C27 1.390(5)
C27 O26 1.381(4)
C28 C35 1.538(5)
C29 C30 1.518(6)
C31 C32 1.523(5)
C33 C34 1.528(5)
C35 C36 1.520(5)
C37 O4 1.424(4)
C38 O11 1.418(4)
C39 O18 1.336(6)
C40 O24 1.404(4)
C41 O6 1.437(4)
C41 C42 1.505(5)
C42 O43 1.403(5)
C44 O43 1.420(5)
C44 C45 1.495(6)
C45 O46 1.413(5)
C47 O46 1.416(5)
C47 C48 1.509(6)
C48 O26 1.430(4)
C49 O13 1.425(4)
C49 C50 1.504(6)
C50 O51 1.403(5)
C52 O51 1.424(5)
C52 C53 1.501(6)
C53 O54 1.429(5)
C55 O54 1.421(4)
C55 C56 1.507(5)
C56 O20 1.419(4)
C100 Cl1 1.730(6)
C100 Cl3 1.733(5)
C100 Cl2 1.762(6)

loop_
_geom_torsion_atom_site_label_1
_geom_torsion_atom_site_label_2
_geom_torsion_atom_site_label_3
_geom_torsion_atom_site_label_4
_geom_torsion
C6 C1 C2 C3 0.5(5)
C28 C1 C2 C3 -177.1(3)
C1 C2 C3 C4 -0.7(5)
C1 C2 C3 C7 -177.6(3)
C2 C3 C4 O4 -179.9(3)
C7 C3 C4 O4 -2.8(4)
C2 C3 C4 C5 0.3(5)
C7 C3 C4 C5 177.4(3)
O4 C4 C5 C6 -179.6(3)
C3 C4 C5 C6 0.2(5)
C4 C5 C6 O6 177.0(3)
C4 C5 C6 C1 -0.3(5)
C2 C1 C6 O6 -177.5(3)
C28 C1 C6 O6 0.2(4)
C2 C1 C6 C5 0.0(5)
C28 C1 C6 C5 177.7(3)
C2 C3 C7 C8 104.1(4)
C4 C3 C7 C8 -72.8(4)
C2 C3 C7 C29 -21.4(5)
C4 C3 C7 C29 161.7(3)
C3 C7 C8 C13 138.8(3)
C29 C7 C8 C13 -93.2(4)
C3 C7 C8 C9 -41.1(4)
C29 C7 C8 C9 86.9(4)
C13 C8 C9 C10 1.8(5)
C7 C8 C9 C10 -178.4(3)
C8 C9 C10 C11 2.0(5)
C8 C9 C10 C14 -177.6(3)
C9 C10 C11 O11 178.5(3)
C14 C10 C11 O11 -1.9(5)
C9 C10 C11 C12 -3.9(5)
C14 C10 C11 C12 175.7(3)
O11 C11 C12 C13 179.5(3)
C10 C11 C12 C13 2.1(5)
C11 C12 C13 O13 178.9(3)
C11 C12 C13 C8 1.9(5)
C9 C8 C13 O13 179.1(3)
C7 C8 C13 O13 -0.7(5)
C9 C8 C13 C12 -3.8(5)
C7 C8 C13 C12 176.4(3)
C9 C10 C14 C15 46.4(4)
C11 C10 C14 C15 -133.2(3)
C9 C10 C14 C31 -80.1(4)
C11 C10 C14 C31 100.3(4)
C10 C14 C15 C16 -123.6(3)
C31 C14 C15 C16 2.2(5)
C10 C14 C15 C20 56.3(4)
C31 C14 C15 C20 -177.9(3)
C20 C15 C16 C17 -0.4(5)
C14 C15 C16 C17 179.4(3)
C15 C16 C17 C18 0.4(5)
C15 C16 C17 C21 -177.3(3)
C16 C17 C18 O18 178.5(3)
C21 C17 C18 O18 -3.6(4)
C16 C17 C18 C19 0.4(5)
C21 C17 C18 C19 178.3(3)
O18 C18 C19 C20 -179.2(3)
C17 C18 C19 C20 -1.2(5)
C18 C19 C20 O20 179.1(3)
C18 C19 C20 C15 1.2(5)
C16 C15 C20 O20 -178.5(3)
C14 C15 C20 O20 1.7(4)
C16 C15 C20 C19 -0.4(5)
C14 C15 C20 C19 179.7(3)
C16 C17 C21 C22 106.6(4)
C18 C17 C21 C22 -71.1(4)
C16 C17 C21 C33 -19.6(4)
C18 C17 C21 C33 162.7(3)
C17 C21 C22 C27 137.5(3)
C33 C21 C22 C27 -95.7(4)
C17 C21 C22 C23 -40.0(4)
C33 C21 C22 C23 86.8(4)
C27 C22 C23 C24 0.4(5)
C21 C22 C23 C24 178.1(3)
C22 C23 C24 C25 1.2(5)
C22 C23 C24 C28 -176.6(3)
C23 C24 C25 O24 179.6(3)
C28 C24 C25 O24 -2.5(5)
C23 C24 C25 C26 -1.3(5)
C28 C24 C25 C26 176.5(3)
O24 C25 C26 C27 178.7(3)
C24 C25 C26 C27 -0.2(5)
C23 C22 C27 O26 178.9(3)
C21 C22 C27 O26 1.2(5)
C23 C22 C27 C26 -2.1(5)
C21 C22 C27 C26 -179.7(3)
C25 C26 C27 O26 -179.0(3)
C25 C26 C27 C22 2.0(5)
C6 C1 C28 C24 60.1(4)
C2 C1 C28 C24 -122.4(3)
C6 C1 C28 C35 -174.6(3)
C2 C1 C28 C35 3.0(4)
C23 C24 C28 C1 48.6(4)
C25 C24 C28 C1 -129.2(3)
C23 C24 C28 C35 -78.5(4)
C25 C24 C28 C35 103.8(4)
C3 C7 C29 C30 -65.4(4)
C8 C7 C29 C30 168.7(3)
C10 C14 C31 C32 -51.1(4)
C15 C14 C31 C32 -177.1(3)
C22 C21 C33 C34 69.8(4)
C17 C21 C33 C34 -164.5(3)
C1 C28 C35 C36 173.5(3)
C24 C28 C35 C36 -60.8(4)
O6 C41 C42 O43 -79.2(4)
O43 C44 C45 O46 71.0(4)
O46 C47 C48 O26 -81.7(4)
O13 C49 C50 O51 -84.0(5)
O51 C52 C53 O54 73.9(4)
O54 C55 C56 O20 172.6(3)
C5 C4 O4 C37 -2.2(5)
C3 C4 O4 C37 178.0(3)
C5 C6 O6 C41 -4.2(5)
C1 C6 O6 C41 173.2(3)
C42 C41 O6 C6 -177.0(3)
C10 C11 O11 C38 -169.8(3)
C12 C11 O11 C38 12.6(5)
C12 C13 O13 C49 25.6(5)
C8 C13 O13 C49 -157.4(3)
C50 C49 O13 C13 81.4(4)
C19 C18 O18 C39 -32.4(7)
C17 C18 O18 C39 149.5(6)
C19 C20 O20 C56 20.4(5)
C15 C20 O20 C56 -161.6(3)
C55 C56 O20 C20 155.1(3)
C26 C25 O24 C40 -3.9(5)
C24 C25 O24 C40 175.1(3)
C22 C27 O26 C48 -169.9(3)
C26 C27 O26 C48 11.0(5)
C47 C48 O26 C27 79.9(4)
C41 C42 O43 C44 -174.3(3)
C45 C44 O43 C42 -177.6(3)
C44 C45 O46 C47 -163.9(3)
C48 C47 O46 C45 173.0(3)
C49 C50 O51 C52 -173.7(3)
C53 C52 O51 C50 -170.6(4)
C56 C55 O54 C53 -168.2(3)
C52 C53 O54 C55 -82.9(4)
